data_9001404
loop_
_publ_author_name
'Artioli, G.'

_publ_section_title
;
 The crystal structure of garronite
 sample from Goble, Oregon
;
_journal_name_full 'American Mineralogist'
_journal_page_first 189
_journal_page_last 196
_journal_volume 77
_journal_year 1992
_chemical_compound_source 'Goble, Oregon'
_chemical_formula_sum 'Al1.5 Ca0.704 H18 Na0.2 O11.02 Si2.5'
_chemical_name_mineral Garronite
_space_group_IT_number 119
_symmetry_space_group_name_Hall 'I -4 -2'
_symmetry_space_group_name_H-M 'I -4 m 2'
_cell_angle_alpha 90
_cell_angle_beta 90
_cell_angle_gamma 90
_cell_formula_units_Z 4
_cell_length_a 9.9266
_cell_length_b 9.9266
_cell_length_c 10.3031
_cell_volume 1015.241
_database_code_amcsd 0001442
_exptl_crystal_density_diffrn 2.211
_cod_original_formula_sum '(Al1.5 Si2.5) O11.02 Ca.704 Na.2 H18'
_cod_database_code 9001404

loop_
_space_group_symop_operation_xyz
x,y,z
1/2+x,1/2+y,1/2+z
y,x,-z
1/2+y,1/2+x,1/2-z
y,-x,-z
1/2+y,1/2-x,1/2-z
x,-y,z
1/2+x,1/2-y,1/2+z
-x,-y,z
1/2-x,1/2-y,1/2+z
-y,-x,-z
1/2-y,1/2-x,1/2-z
-y,x,-z
1/2-y,1/2+x,1/2-z
-x,y,z
1/2-x,1/2+y,1/2+z

loop_
_atom_site_label
_atom_site_fract_x
_atom_site_fract_y
_atom_site_fract_z
_atom_site_occupancy
_atom_site_U_iso_or_equiv
_atom_site_type_symbol
_atom_site_attached_hydrogens
Al1 0.16070 0.16070 0.50000 0.37500 0.03900 Al 0
Si1 0.16070 0.16070 0.50000 0.62500 0.03900 Si 0
Al2 0.34210 0.15790 0.25000 0.37500 0.05100 Al 0
Si2 0.34210 0.15790 0.25000 0.62500 0.05100 Si 0
O11 0.17460 0.00000 0.53510 1.00000 0.03400 O 0
O12 0.30780 0.00000 0.21920 1.00000 0.03200 O 0
O2 0.29220 0.24880 0.12440 1.00000 0.08500 O 0
Ca1 0.00000 0.35200 0.09400 0.19700 0.11000 Ca 0
Ca2 0.00000 0.23800 0.10700 0.15500 0.11000 Ca 0
Na 0.00000 0.28100 0.22300 0.10000 0.08000 Na 0
Wat1 0.00000 0.00000 0.15900 1.00000 0.11700 O 2
Wat2 0.10500 0.39500 0.25000 0.14000 0.02600 O 2
Wat2b 0.16100 0.43300 0.23400 0.24000 0.02600 O 2
Wat3 0.00000 0.17300 0.98100 0.39000 0.21000 O 2

loop_
_cod_changelog_entry_id
_cod_changelog_entry_author
_cod_changelog_entry_date
_cod_changelog_entry_text
1
;cod-tools version 3.8.0
Id: cif_guess_AMCSD_atom_types 9581 2023-05-17 12:35:41Z saulius
;
2023-05-18T11:36:43+03:00
;Derived atom types and hydrogen counts
from atom names that follow the AMCSD naming convention
(Wat == water, O-H == hydroxyl).
;

loop_
_cod_related_entry_id
_cod_related_entry_database
_cod_related_entry_code
1 AMCSD 0001442
